data_2241620
loop_
_publ_author_name
'Meany, Joseph E.'
'Gerlach, Deidra L.'
'Papish, Elizabeth T.'
'Woski, Stephen A.'

_publ_section_title
;
 Crystal structure of
 4'-bromo-2',5'-dimethoxy-2,5-dioxo-[1,1'-biphenyl]-3,4-dicarbonitrile
 [BrHBQ(CN)~2~] benzene hemisolvate
;
_journal_coeditor_code HB7567
_journal_issue 4
_journal_name_full 'Acta Crystallographica Section E'
_journal_page_first 600
_journal_page_last 603
_journal_paper_doi 10.1107/S2056989016005120
_journal_volume 72
_journal_year 2016
_chemical_formula_iupac 'C16 H9 Br N2 O4, 0.5C6 H6'
_chemical_formula_moiety 'C16 H9 Br N2 O4, 0.5(C6 H6)'
_chemical_formula_sum 'C19 H12 Br N2 O4'
_chemical_formula_weight 412.22
_chemical_name_common FNWI-021
_chemical_name_systematic
;
4'-Bromo-2',5'-dimethoxy-2,5-dioxo-[1,1'-biphenyl]-3,4-dicarbonitrile
benzene hemisolvate
;
_space_group_crystal_system triclinic
_space_group_IT_number 2
_space_group_name_Hall '-P 1'
_space_group_name_H-M_alt 'P -1'
_symmetry_space_group_name_Hall '-P 1'
_symmetry_space_group_name_H-M 'P -1'
_atom_sites_solution_hydrogens geom
_atom_sites_solution_primary direct
_atom_sites_solution_secondary difmap
_audit_creation_method SHELXL-2014/7
_cell_angle_alpha 104.469(2)
_cell_angle_beta 95.120(2)
_cell_angle_gamma 102.851(2)
_cell_formula_units_Z 2
_cell_length_a 8.0427(17)
_cell_length_b 10.343(2)
_cell_length_c 11.007(2)
_cell_measurement_reflns_used 5182
_cell_measurement_temperature 173(2)
_cell_measurement_theta_max 27.40
_cell_measurement_theta_min 2.92
_cell_volume 854.1(3)
_computing_cell_refinement
;
SAINT (Bruker, 2012)
;
_computing_data_collection
;
APEX2 (Bruker, 2012)
;
_computing_data_reduction
;
SAINT (Bruker, 2012)
;
_computing_molecular_graphics
;
Mercury (Macrae <i>et al.</i>,  2006)
;
_computing_publication_material
;
SHELXTL (Sheldrick, 2008)
;
_computing_structure_refinement
;
SHELXL-2014/7 (Sheldrick, 2015b)
<i>SHELXLE</i> (H\"ubschle <i>et al.</i>,  2011)
;
_computing_structure_solution
;
SHELXT (Sheldrick, 2015a)
;
_diffrn_ambient_temperature 173(2)
_diffrn_measured_fraction_theta_full 0.998
_diffrn_measured_fraction_theta_max 0.993
_diffrn_measurement_device_type 'Bruker AXS SMART APEXII CCD'
_diffrn_measurement_method 'phi and omega scans'
_diffrn_radiation_type MoK\a
_diffrn_radiation_wavelength 0.71073
_diffrn_reflns_av_R_equivalents 0.0222
_diffrn_reflns_limit_h_max 10
_diffrn_reflns_limit_h_min -10
_diffrn_reflns_limit_k_max 13
_diffrn_reflns_limit_k_min -13
_diffrn_reflns_limit_l_max 14
_diffrn_reflns_limit_l_min -14
_diffrn_reflns_number 11856
_diffrn_reflns_theta_full 25.242
_diffrn_reflns_theta_max 27.632
_diffrn_reflns_theta_min 2.920
_exptl_absorpt_coefficient_mu 2.434
_exptl_absorpt_correction_T_max 0.7456
_exptl_absorpt_correction_T_min 0.6004
_exptl_absorpt_correction_type multi-scan
_exptl_absorpt_process_details
;
(SADABS; Bruker, 2001)
;
_exptl_crystal_colour black
_exptl_crystal_density_diffrn 1.603
_exptl_crystal_description block
_exptl_crystal_F_000 414
_exptl_crystal_size_max 0.21
_exptl_crystal_size_mid 0.11
_exptl_crystal_size_min 0.06
_refine_diff_density_max 0.395
_refine_diff_density_min -0.352
_refine_ls_extinction_method none
_refine_ls_goodness_of_fit_ref 1.058
_refine_ls_hydrogen_treatment constr
_refine_ls_matrix_type full
_refine_ls_number_parameters 237
_refine_ls_number_reflns 3957
_refine_ls_number_restraints 0
_refine_ls_restrained_S_all 1.058
_refine_ls_R_factor_all 0.0355
_refine_ls_R_factor_gt 0.0276
_refine_ls_shift/su_max 0.000
_refine_ls_shift/su_mean 0.000
_refine_ls_structure_factor_coef Fsqd
_refine_ls_weighting_details 'w=1/[\s^2^(Fo^2^)+(0.0307P)^2^+0.3076P] where P=(Fo^2^+2Fc^2^)/3'
_refine_ls_weighting_scheme calc
_refine_ls_wR_factor_gt 0.0646
_refine_ls_wR_factor_ref 0.0676
_reflns_number_gt 3382
_reflns_number_total 3957
_reflns_threshold_expression 'I > 2\s(I)'
_cod_data_source_file hb7567sup1.cif
_cod_data_source_block I
_cod_database_code 2241620
_shelx_space_group_comment
;
The symmetry employed for this shelxl refinement is uniquely defined
by the following loop, which should always be used as a source of
symmetry information in preference to the above space-group names.
They are only intended as comments.
;
_shelx_estimated_absorpt_t_min 0.629
_shelx_estimated_absorpt_t_max 0.868

loop_
_space_group_symop_operation_xyz
'x, y, z'
'-x, -y, -z'

loop_
_atom_site_type_symbol
_atom_site_label
_atom_site_fract_x
_atom_site_fract_y
_atom_site_fract_z
_atom_site_U_iso_or_equiv
_atom_site_adp_type
_atom_site_calc_flag
_atom_site_occupancy
C C1 0.1145(2) -0.15670(19) -0.05223(15) 0.0248(4) Uani d 1
C C2 0.2309(2) -0.02953(19) -0.02559(16) 0.0249(4) Uani d 1
H H2 0.2677 0.0071 -0.0925 0.030 Uiso calc 1
C C3 0.2939(2) 0.04468(18) 0.10043(16) 0.0240(4) Uani d 1
C C4 0.2382(2) -0.01088(18) 0.19817(15) 0.0216(3) Uani d 1
C C5 0.1153(2) -0.13776(18) 0.16872(15) 0.0219(3) Uani d 1
H H5 0.0746 -0.1731 0.2353 0.026 Uiso calc 1
C C6 0.0521(2) -0.21285(18) 0.04302(16) 0.0235(4) Uani d 1
C C7 0.3088(2) 0.06338(17) 0.33278(15) 0.0207(3) Uani d 1
C C8 0.5003(2) 0.10333(17) 0.36973(15) 0.0207(3) Uani d 1
C C9 0.5736(2) 0.19577(17) 0.50147(15) 0.0207(3) Uani d 1
C C10 0.4713(2) 0.21563(17) 0.59112(15) 0.0212(3) Uani d 1
C C11 0.2798(2) 0.15131(17) 0.55889(16) 0.0215(3) Uani d 1
C C12 0.2090(2) 0.08304(18) 0.42447(16) 0.0224(3) Uani d 1
H H12 0.0872 0.0513 0.4011 0.027 Uiso calc 1
C C13 0.4568(3) 0.2362(2) 0.04085(19) 0.0327(4) Uani d 1
H H13A 0.5171 0.1797 -0.0155 0.049 Uiso calc 1
H H13B 0.5338 0.3282 0.0801 0.049 Uiso calc 1
H H13C 0.3540 0.2445 -0.0084 0.049 Uiso calc 1
C C14 -0.1132(3) -0.4035(2) 0.10228(19) 0.0356(4) Uani d 1
H H14A -0.1932 -0.4943 0.0630 0.053 Uiso calc 1
H H14B -0.1695 -0.3463 0.1616 0.053 Uiso calc 1
H H14C -0.0097 -0.4148 0.1483 0.053 Uiso calc 1
C C15 0.5379(2) 0.29235(19) 0.72153(16) 0.0260(4) Uani d 1
C C16 0.7587(2) 0.24907(19) 0.52856(16) 0.0257(4) Uani d 1
C C17 0.3212(2) 0.45790(19) 0.48189(19) 0.0298(4) Uani d 1
H H17 0.1988 0.4292 0.4699 0.036 Uiso calc 1
C C18 0.4079(3) 0.43078(19) 0.37931(18) 0.0301(4) Uani d 1
H H18 0.3454 0.3836 0.2969 0.036 Uiso calc 1
C C19 0.5876(3) 0.4731(2) 0.39738(18) 0.0306(4) Uani d 1
H H19 0.6478 0.4547 0.3271 0.037 Uiso calc 1
N N1 0.9050(2) 0.2909(2) 0.55007(17) 0.0393(4) Uani d 1
N N2 0.5915(2) 0.35262(19) 0.82435(15) 0.0399(4) Uani d 1
O O1 -0.06536(16) -0.33788(13) 0.00550(12) 0.0311(3) Uani d 1
O O2 0.40645(18) 0.17220(13) 0.13801(12) 0.0327(3) Uani d 1
O O3 0.59685(17) 0.05565(14) 0.30356(12) 0.0308(3) Uani d 1
O O4 0.19158(16) 0.15713(14) 0.64297(12) 0.0303(3) Uani d 1
Br Br1 0.04198(3) -0.26003(2) -0.22428(2) 0.03965(8) Uani d 1

loop_
_atom_site_aniso_label
_atom_site_aniso_U_11
_atom_site_aniso_U_22
_atom_site_aniso_U_33
_atom_site_aniso_U_12
_atom_site_aniso_U_13
_atom_site_aniso_U_23
C1 0.0214(8) 0.0332(10) 0.0170(8) 0.0076(7) 0.0021(6) 0.0015(7)
C2 0.0256(9) 0.0318(10) 0.0200(8) 0.0081(8) 0.0074(7) 0.0098(7)
C3 0.0254(9) 0.0231(9) 0.0231(8) 0.0045(7) 0.0069(7) 0.0062(7)
C4 0.0235(8) 0.0217(9) 0.0190(8) 0.0055(7) 0.0057(6) 0.0042(6)
C5 0.0225(8) 0.0242(9) 0.0194(8) 0.0058(7) 0.0062(6) 0.0059(7)
C6 0.0180(8) 0.0256(9) 0.0248(8) 0.0044(7) 0.0040(6) 0.0035(7)
C7 0.0242(8) 0.0165(8) 0.0211(8) 0.0021(7) 0.0053(6) 0.0065(6)
C8 0.0230(8) 0.0193(8) 0.0212(8) 0.0033(7) 0.0081(6) 0.0085(6)
C9 0.0208(8) 0.0199(8) 0.0229(8) 0.0041(7) 0.0039(6) 0.0093(7)
C10 0.0239(8) 0.0208(9) 0.0195(8) 0.0034(7) 0.0048(6) 0.0080(6)
C11 0.0223(8) 0.0208(8) 0.0220(8) 0.0048(7) 0.0068(6) 0.0065(6)
C12 0.0205(8) 0.0226(9) 0.0218(8) 0.0015(7) 0.0047(6) 0.0051(7)
C13 0.0354(10) 0.0330(10) 0.0332(10) 0.0033(9) 0.0115(8) 0.0182(8)
C14 0.0371(11) 0.0271(10) 0.0350(10) -0.0038(9) 0.0107(8) 0.0037(8)
C15 0.0250(9) 0.0292(10) 0.0240(9) 0.0031(8) 0.0054(7) 0.0108(7)
C16 0.0256(9) 0.0307(10) 0.0227(8) 0.0059(8) 0.0056(7) 0.0114(7)
C17 0.0237(9) 0.0242(9) 0.0399(10) 0.0022(8) 0.0026(8) 0.0105(8)
C18 0.0329(10) 0.0237(9) 0.0293(9) 0.0030(8) -0.0015(8) 0.0053(7)
C19 0.0329(10) 0.0282(10) 0.0322(10) 0.0088(8) 0.0098(8) 0.0083(8)
N1 0.0243(9) 0.0536(12) 0.0407(10) 0.0062(8) 0.0046(7) 0.0181(9)
N2 0.0457(10) 0.0428(10) 0.0235(8) -0.0013(8) 0.0018(7) 0.0077(7)
O1 0.0283(7) 0.0286(7) 0.0267(6) -0.0046(6) 0.0027(5) 0.0013(5)
O2 0.0445(8) 0.0254(7) 0.0232(6) -0.0044(6) 0.0095(6) 0.0078(5)
O3 0.0284(7) 0.0338(7) 0.0307(7) 0.0086(6) 0.0142(5) 0.0058(6)
O4 0.0271(7) 0.0380(8) 0.0241(6) 0.0055(6) 0.0113(5) 0.0054(5)
Br1 0.03537(12) 0.05225(15) 0.01873(10) -0.00172(9) 0.00001(7) 0.00002(8)

loop_
_atom_type_symbol
_atom_type_description
_atom_type_scat_dispersion_real
_atom_type_scat_dispersion_imag
_atom_type_scat_source
C C 0.0033 0.0016 'International Tables Vol C Tables 4.2.6.8 and 6.1.1.4'
H H 0.0000 0.0000 'International Tables Vol C Tables 4.2.6.8 and 6.1.1.4'
N N 0.0061 0.0033 'International Tables Vol C Tables 4.2.6.8 and 6.1.1.4'
O O 0.0106 0.0060 'International Tables Vol C Tables 4.2.6.8 and 6.1.1.4'
Br Br -0.2901 2.4595 'International Tables Vol C Tables 4.2.6.8 and 6.1.1.4'

loop_
_geom_angle_atom_site_label_1
_geom_angle_atom_site_label_2
_geom_angle_atom_site_label_3
_geom_angle_site_symmetry_1
_geom_angle_site_symmetry_3
_geom_angle
C2 C1 C6 . . 122.44(15)
C2 C1 Br1 . . 118.35(13)
C6 C1 Br1 . . 119.19(13)
C1 C2 C3 . . 119.35(15)
C1 C2 H2 . . 120.3
C3 C2 H2 . . 120.3
O2 C3 C2 . . 124.46(15)
O2 C3 C4 . . 115.94(15)
C2 C3 C4 . . 119.59(16)
C5 C4 C3 . . 119.93(15)
C5 C4 C7 . . 119.47(14)
C3 C4 C7 . . 120.60(15)
C6 C5 C4 . . 120.83(15)
C6 C5 H5 . . 119.6
C4 C5 H5 . . 119.6
O1 C6 C5 . . 124.89(15)
O1 C6 C1 . . 117.32(15)
C5 C6 C1 . . 117.79(16)
C12 C7 C4 . . 123.16(15)
C12 C7 C8 . . 118.87(15)
C4 C7 C8 . . 117.58(14)
O3 C8 C7 . . 123.21(15)
O3 C8 C9 . . 118.80(15)
C7 C8 C9 . . 117.66(14)
C10 C9 C16 . . 122.54(15)
C10 C9 C8 . . 120.68(15)
C16 C9 C8 . . 116.49(14)
C9 C10 C15 . . 122.68(15)
C9 C10 C11 . . 120.23(15)
C15 C10 C11 . . 117.03(14)
O4 C11 C12 . . 123.04(16)
O4 C11 C10 . . 119.64(15)
C12 C11 C10 . . 117.32(14)
C7 C12 C11 . . 123.04(15)
C7 C12 H12 . . 118.5
C11 C12 H12 . . 118.5
O2 C13 H13A . . 109.5
O2 C13 H13B . . 109.5
H13A C13 H13B . . 109.5
O2 C13 H13C . . 109.5
H13A C13 H13C . . 109.5
H13B C13 H13C . . 109.5
O1 C14 H14A . . 109.5
O1 C14 H14B . . 109.5
H14A C14 H14B . . 109.5
O1 C14 H14C . . 109.5
H14A C14 H14C . . 109.5
H14B C14 H14C . . 109.5
N2 C15 C10 . . 179.5(2)
N1 C16 C9 . . 179.8(2)
C18 C17 C19 . 2_666 120.29(17)
C18 C17 H17 . . 119.9
C19 C17 H17 2_666 . 119.9
C17 C18 C19 . . 119.66(17)
C17 C18 H18 . . 120.2
C19 C18 H18 . . 120.2
C17 C19 C18 2_666 . 120.05(18)
C17 C19 H19 2_666 . 120.0
C18 C19 H19 . . 120.0
C6 O1 C14 . . 117.33(14)
C3 O2 C13 . . 117.42(14)

loop_
_geom_bond_atom_site_label_1
_geom_bond_atom_site_label_2
_geom_bond_site_symmetry_2
_geom_bond_distance
C1 C2 . 1.379(3)
C1 C6 . 1.399(2)
C1 Br1 . 1.8928(17)
C2 C3 . 1.393(2)
C2 H2 . 0.9500
C3 O2 . 1.364(2)
C3 C4 . 1.403(2)
C4 C5 . 1.399(2)
C4 C7 . 1.482(2)
C5 C6 . 1.392(2)
C5 H5 . 0.9500
C6 O1 . 1.362(2)
C7 C12 . 1.349(2)
C7 C8 . 1.493(2)
C8 O3 . 1.212(2)
C8 C9 . 1.506(2)
C9 C10 . 1.346(2)
C9 C16 . 1.443(2)
C10 C15 . 1.443(2)
C10 C11 . 1.506(2)
C11 O4 . 1.213(2)
C11 C12 . 1.470(2)
C12 H12 . 0.9500
C13 O2 . 1.434(2)
C13 H13A . 0.9800
C13 H13B . 0.9800
C13 H13C . 0.9800
C14 O1 . 1.436(2)
C14 H14A . 0.9800
C14 H14B . 0.9800
C14 H14C . 0.9800
C15 N2 . 1.138(2)
C16 N1 . 1.141(2)
C17 C18 . 1.382(3)
C17 C19 2_666 1.390(3)
C17 H17 . 0.9500
C18 C19 . 1.394(3)
C18 H18 . 0.9500
C19 C17 2_666 1.390(3)
C19 H19 . 0.9500

loop_
_geom_torsion_atom_site_label_1
_geom_torsion_atom_site_label_2
_geom_torsion_atom_site_label_3
_geom_torsion_atom_site_label_4
_geom_torsion_site_symmetry_1
_geom_torsion_site_symmetry_4
_geom_torsion
C6 C1 C2 C3 . . 2.2(3)
Br1 C1 C2 C3 . . -176.22(13)
C1 C2 C3 O2 . . -178.67(17)
C1 C2 C3 C4 . . 0.0(3)
O2 C3 C4 C5 . . 176.45(16)
C2 C3 C4 C5 . . -2.3(3)
O2 C3 C4 C7 . . -3.8(2)
C2 C3 C4 C7 . . 177.44(16)
C3 C4 C5 C6 . . 2.5(3)
C7 C4 C5 C6 . . -177.20(15)
C4 C5 C6 O1 . . 178.97(16)
C4 C5 C6 C1 . . -0.4(3)
C2 C1 C6 O1 . . 178.57(16)
Br1 C1 C6 O1 . . -3.0(2)
C2 C1 C6 C5 . . -2.0(3)
Br1 C1 C6 C5 . . 176.44(12)
C5 C4 C7 C12 . . -47.4(2)
C3 C4 C7 C12 . . 132.83(18)
C5 C4 C7 C8 . . 125.34(17)
C3 C4 C7 C8 . . -54.4(2)
C12 C7 C8 O3 . . 158.02(17)
C4 C7 C8 O3 . . -15.1(2)
C12 C7 C8 C9 . . -15.3(2)
C4 C7 C8 C9 . . 171.61(14)
O3 C8 C9 C10 . . -158.87(16)
C7 C8 C9 C10 . . 14.8(2)
O3 C8 C9 C16 . . 15.1(2)
C7 C8 C9 C16 . . -171.25(14)
C16 C9 C10 C15 . . 0.3(3)
C8 C9 C10 C15 . . 173.92(15)
C16 C9 C10 C11 . . -176.80(15)
C8 C9 C10 C11 . . -3.2(2)
C9 C10 C11 O4 . . 171.98(16)
C15 C10 C11 O4 . . -5.3(2)
C9 C10 C11 C12 . . -7.8(2)
C15 C10 C11 C12 . . 174.96(15)
C4 C7 C12 C11 . . 177.18(15)
C8 C7 C12 C11 . . 4.5(2)
O4 C11 C12 C7 . . -172.59(17)
C10 C11 C12 C7 . . 7.1(2)
C19 C17 C18 C19 2_666 . 0.0(3)
C17 C18 C19 C17 . 2_666 0.0(3)
C5 C6 O1 C14 . . -7.0(3)
C1 C6 O1 C14 . . 172.39(16)
C2 C3 O2 C13 . . 2.9(3)
C4 C3 O2 C13 . . -175.80(16)

_cod_database_fobs_code 2241620
